data_9011022
loop_
_publ_author_name
'Geller, S.'
'Wernick, J. H.'

_publ_section_title
;Ternary semiconducting compounds with sodium chloride-like structure:
 AgSbSe2, AgSbTe2, AgBiS2, AgBiSe2 Sample: quenched from T = 240 C
;
_journal_name_full 'Acta Crystallographica'
_journal_page_first 46
_journal_page_last 54
_journal_paper_doi 10.1107/S0365110X59000135
_journal_volume 12
_journal_year 1959
_chemical_formula_structural AgBiSe2
_chemical_formula_sum 'Ag Bi Se2'
_space_group_IT_number 166
_symmetry_space_group_name_Hall '-P 3* 2'
_symmetry_space_group_name_H-M 'R -3 m :R'
_cell_angle_alpha 34.50
_cell_angle_beta 34.50
_cell_angle_gamma 34.50
_cell_length_a 7.022
_cell_length_b 7.022
_cell_length_c 7.022
_cell_formula_units_Z 1
_cell_volume 99.098
_database_code_amcsd 0009216
_exptl_crystal_density_diffrn 7.956
_exptl_crystal_thermal_history 'quenched from T = 240 C'
_cod_original_sg_symbol_H-M 'R -3 m'
_cod_database_code 9011022
_amcsd_formula_title AgBiSe2

loop_
_space_group_symop_operation_xyz
x,y,z
-x,-z,-y
-z,-x,-y
y,x,z
y,z,x
-z,-y,-x
-x,-y,-z
x,z,y
z,x,y
-y,-x,-z
-y,-z,-x
z,y,x

loop_
_atom_site_label
_atom_site_fract_x
_atom_site_fract_y
_atom_site_fract_z
Ag 0.00000 0.00000 0.00000
Bi 0.50000 0.50000 0.50000
Se 0.26000 0.26000 0.26000

loop_
_cod_related_entry_id
_cod_related_entry_database
_cod_related_entry_code
1 AMCSD 0009216
